data_7061741
loop_
_publ_author_name
'Turcio-Garc\'ia, Luis \'Angel'
'Vald\'es, Hugo'
'Hern\'andez-Ortega, Sim\'on'
'Canseco-Gonzalez, Daniel'
'Morales-Morales, David'

_publ_section_title
;
 Arylation of aldehydes catalyzed by fluorinated NHC--Rh(i) complexes
;
_journal_issue 35
_journal_name_full 'New Journal of Chemistry'
_journal_page_first 16789
_journal_page_last 16800
_journal_paper_doi 10.1039/D2NJ02949A
_journal_volume 46
_journal_year 2022
_chemical_formula_sum 'C22 H21 Cl F3 N2 Rh'
_chemical_formula_weight 508.77
_space_group_crystal_system triclinic
_space_group_IT_number 2
_space_group_name_Hall '-P 1'
_space_group_name_H-M_alt 'P -1'
_atom_sites_solution_hydrogens geom
_audit_creation_method SHELXL-2018/3
_audit_update_record
;
2022-06-14 deposited with the CCDC.	2022-08-01 downloaded from the CCDC.
;
_cell_angle_alpha 76.9172(10)
_cell_angle_beta 78.3598(10)
_cell_angle_gamma 63.2074(9)
_cell_formula_units_Z 2
_cell_length_a 9.5306(3)
_cell_length_b 9.8767(3)
_cell_length_c 13.1284(4)
_cell_measurement_reflns_used 9898
_cell_measurement_temperature 298(2)
_cell_measurement_theta_max 25.34
_cell_measurement_theta_min 2.34
_cell_volume 1067.39(6)
_computing_cell_refinement 'APEX3 v2016.1 (Bruker, 2014)'
_computing_data_collection 'APEX3 v2016.1 (Bruker, 2014)'
_computing_data_reduction 'SAINT V8.37A  (Bruker, 2014)'
_computing_molecular_graphics 'Ortep-3 Ver 2.02 L.J. Farrugia (1997) J. Appl. Cryst. 30, 565'
_computing_publication_material 'SHELXL-2014/7 (Sheldrick, 2014)'
_computing_structure_refinement 'SHELXL-2018/3 (Sheldrick, 2018)'
_computing_structure_solution 'SHELXS-2014 (Bruker, 2014)'
_diffrn_ambient_temperature 298(2)
_diffrn_detector_area_resol_mean 52.0833
_diffrn_measured_fraction_theta_full 0.998
_diffrn_measured_fraction_theta_max 0.998
_diffrn_measurement_device_type 'Bruker D8 Venture \k-geometry diffractometer 208039-01'
_diffrn_measurement_method \w-scans
_diffrn_radiation_type MoK\a
_diffrn_radiation_wavelength 0.71073
_diffrn_reflns_av_R_equivalents 0.0210
_diffrn_reflns_av_unetI/netI 0.0205
_diffrn_reflns_Laue_measured_fraction_full 0.998
_diffrn_reflns_Laue_measured_fraction_max 0.998
_diffrn_reflns_limit_h_max 9
_diffrn_reflns_limit_h_min -11
_diffrn_reflns_limit_k_max 10
_diffrn_reflns_limit_k_min -11
_diffrn_reflns_limit_l_max 14
_diffrn_reflns_limit_l_min -15
_diffrn_reflns_number 12765
_diffrn_reflns_point_group_measured_fraction_full 0.998
_diffrn_reflns_point_group_measured_fraction_max 0.998
_diffrn_reflns_theta_full 25.242
_diffrn_reflns_theta_max 25.345
_diffrn_reflns_theta_min 2.338
_diffrn_source 'micro-focus X-ray source'
_exptl_absorpt_coefficient_mu 0.961
_exptl_absorpt_correction_T_max 0.7452
_exptl_absorpt_correction_T_min 0.6745
_exptl_absorpt_correction_type multi-scan
_exptl_absorpt_process_details
; 
 SADABS 2016/2: Krause, L., Herbst-Irmer, R., Sheldrick G.M. & Stalke D., 
 J. Appl. Cryst. 48 (2015) 3-10 
;
_exptl_crystal_colour yellow
_exptl_crystal_density_diffrn 1.583
_exptl_crystal_description 'Prism from CH2Cl2/CH3OH'
_exptl_crystal_F_000 512
_exptl_crystal_size_max 0.373
_exptl_crystal_size_mid 0.335
_exptl_crystal_size_min 0.166
_refine_diff_density_max 0.474
_refine_diff_density_min -0.334
_refine_diff_density_rms 0.062
_refine_ls_extinction_method none
_refine_ls_goodness_of_fit_ref 1.095
_refine_ls_hydrogen_treatment constr
_refine_ls_matrix_type full
_refine_ls_number_parameters 262
_refine_ls_number_reflns 3911
_refine_ls_number_restraints 0
_refine_ls_restrained_S_all 1.095
_refine_ls_R_factor_all 0.0350
_refine_ls_R_factor_gt 0.0311
_refine_ls_shift/su_max 0.001
_refine_ls_shift/su_mean 0.000
_refine_ls_structure_factor_coef Fsqd
_refine_ls_weighting_details 'w=1/[\s^2^(Fo^2^)+(0.0362P)^2^+0.6097P] where P=(Fo^2^+2Fc^2^)/3'
_refine_ls_weighting_scheme calc
_refine_ls_wR_factor_gt 0.0723
_refine_ls_wR_factor_ref 0.0752
_reflns_Friedel_coverage 0.000
_reflns_number_gt 3552
_reflns_number_total 3911
_reflns_threshold_expression 'I > 2\s(I)'
_cod_data_source_file d2nj02949a2.cif
_cod_data_source_block Compound-12
_cod_depositor_comments 'Adding full bibliography for 7061740--7061746.cif.'
_cod_database_code 7061741
_shelx_shelxl_version_number 2018/3
_shelx_space_group_comment
; 
The symmetry employed for this shelxl refinement is uniquely defined 
by the following loop, which should always be used as a source of 
symmetry information in preference to the above space-group names. 
They are only intended as comments. 
;
_shelx_estimated_absorpt_t_min 0.716
_shelx_estimated_absorpt_t_max 0.857

loop_
_space_group_symop_operation_xyz
'x, y, z'
'-x, -y, -z'

loop_
_atom_site_label
_atom_site_type_symbol
_atom_site_fract_x
_atom_site_fract_y
_atom_site_fract_z
_atom_site_U_iso_or_equiv
_atom_site_adp_type
_atom_site_occupancy
_atom_site_site_symmetry_order
_atom_site_calc_flag
_atom_site_refinement_flags_posn
_atom_site_refinement_flags_adp
_atom_site_refinement_flags_occupancy
_atom_site_disorder_assembly
_atom_site_disorder_group
Rh1 Rh 0.64015(2) 0.69848(2) 0.23602(2) 0.04532(9) Uani 1 1 d . . . . .
Cl1 Cl 0.86542(10) 0.75453(9) 0.18738(6) 0.05804(19) Uani 1 1 d . . . . .
F1 F 0.6664(3) 0.0620(3) 0.3327(2) 0.1052(8) Uani 1 1 d . . . . .
F2 F 0.6532(2) 0.2276(2) 0.41734(16) 0.0777(6) Uani 1 1 d . . . . .
F3 F 0.8572(3) 0.0152(3) 0.4165(2) 0.1086(9) Uani 1 1 d . . . . .
N2 N 0.8431(3) 0.3784(2) 0.34836(17) 0.0454(5) Uani 1 1 d . . . . .
N8 N 0.7674(3) 0.5476(3) 0.44708(17) 0.0468(5) Uani 1 1 d . . . . .
C1 C 0.7552(3) 0.5309(3) 0.3499(2) 0.0427(6) Uani 1 1 d . . . . .
C3 C 0.9105(4) 0.3024(4) 0.4406(2) 0.0560(7) Uani 1 1 d . . . . .
H3 H 0.976066 0.198280 0.455568 0.067 Uiso 1 1 calc R U . . .
C4 C 0.8910(4) 0.4054(5) 0.6068(3) 0.0696(10) Uani 1 1 d . . . . .
H4 H 0.954443 0.314568 0.646151 0.083 Uiso 1 1 calc R U . . .
C5 C 0.8249(5) 0.5357(6) 0.6454(3) 0.0790(12) Uani 1 1 d . . . . .
H5 H 0.841925 0.535242 0.712796 0.095 Uiso 1 1 calc R U . . .
C6 C 0.7281(4) 0.6770(5) 0.5865(3) 0.0789(11) Uani 1 1 d . . . . .
H6 H 0.683175 0.766642 0.616119 0.095 Uiso 1 1 calc R U . . .
C7 C 0.7010(4) 0.6824(4) 0.4884(3) 0.0624(8) Uani 1 1 d . . . . .
H7 H 0.639026 0.774712 0.449634 0.075 Uiso 1 1 calc R U . . .
C9 C 0.8636(3) 0.4063(4) 0.5039(2) 0.0545(8) Uani 1 1 d . . . . .
C10 C 0.8689(3) 0.3093(3) 0.2568(2) 0.0478(6) Uani 1 1 d . . . . .
C11 C 0.8268(3) 0.1905(3) 0.2588(2) 0.0541(7) Uani 1 1 d . . . . .
C12 C 0.8562(4) 0.1312(4) 0.1661(3) 0.0696(9) Uani 1 1 d . . . . .
H12 H 0.829759 0.051336 0.166052 0.083 Uiso 1 1 calc R U . . .
C13 C 0.9235(5) 0.1889(4) 0.0749(3) 0.0757(10) Uani 1 1 d . . . . .
H13 H 0.942359 0.148213 0.013609 0.091 Uiso 1 1 calc R U . . .
C14 C 0.9632(4) 0.3066(4) 0.0740(3) 0.0681(9) Uani 1 1 d . . . . .
H14 H 1.008003 0.346118 0.011940 0.082 Uiso 1 1 calc R U . . .
C15 C 0.9370(4) 0.3663(3) 0.1645(2) 0.0567(7) Uani 1 1 d . . . . .
H15 H 0.965088 0.445378 0.163627 0.068 Uiso 1 1 calc R U . . .
C16 C 0.7518(4) 0.1242(4) 0.3555(3) 0.0688(9) Uani 1 1 d . . . . .
C17 C 0.4185(4) 0.7085(4) 0.3102(3) 0.0692(9) Uani 1 1 d . . . . .
H17 H 0.460895 0.676861 0.373952 0.083 Uiso 1 1 calc R U . . .
C18 C 0.4779(4) 0.6062(4) 0.2409(3) 0.0678(9) Uani 1 1 d . . . . .
H18 H 0.556971 0.510161 0.261843 0.081 Uiso 1 1 calc R U . . .
C19 C 0.4275(7) 0.6340(6) 0.1337(4) 0.1104(17) Uani 1 1 d . . . . .
H19A H 0.484392 0.539285 0.104234 0.133 Uiso 1 1 calc R U . . .
H19B H 0.315845 0.657207 0.142544 0.133 Uiso 1 1 calc R U . . .
C20 C 0.4516(9) 0.7551(8) 0.0582(4) 0.145(3) Uani 1 1 d . . . . .
H20A H 0.348409 0.836639 0.044301 0.173 Uiso 1 1 calc R U . . .
H20B H 0.502951 0.715010 -0.007041 0.173 Uiso 1 1 calc R U . . .
C21 C 0.5460(6) 0.8249(5) 0.0865(3) 0.0888(13) Uani 1 1 d . . . . .
H21 H 0.649144 0.798043 0.054052 0.107 Uiso 1 1 calc R U . . .
C22 C 0.4912(5) 0.9246(4) 0.1560(4) 0.0847(12) Uani 1 1 d . . . . .
H22 H 0.559458 0.961841 0.167829 0.102 Uiso 1 1 calc R U . . .
C23 C 0.3284(6) 0.9798(6) 0.2158(6) 0.143(3) Uani 1 1 d . . . . .
H23A H 0.315145 1.060818 0.252165 0.171 Uiso 1 1 calc R U . . .
H23B H 0.252092 1.025453 0.165061 0.171 Uiso 1 1 calc R U . . .
C24 C 0.2890(5) 0.8694(5) 0.2912(5) 0.1208(19) Uani 1 1 d . . . . .
H24A H 0.201343 0.863024 0.268996 0.145 Uiso 1 1 calc R U . . .
H24B H 0.251501 0.907973 0.357921 0.145 Uiso 1 1 calc R U . . .

loop_
_atom_site_aniso_label
_atom_site_aniso_U_11
_atom_site_aniso_U_22
_atom_site_aniso_U_33
_atom_site_aniso_U_23
_atom_site_aniso_U_13
_atom_site_aniso_U_12
Rh1 0.04888(15) 0.04050(14) 0.04253(14) 0.00432(9) -0.01139(9) -0.01791(10)
Cl1 0.0679(5) 0.0599(4) 0.0537(4) -0.0013(3) -0.0054(3) -0.0376(4)
F1 0.118(2) 0.1085(19) 0.123(2) -0.0346(15) 0.0222(16) -0.0846(17)
F2 0.0725(13) 0.0804(14) 0.0835(14) -0.0160(11) 0.0145(11) -0.0434(11)
F3 0.0945(17) 0.0734(14) 0.1127(18) 0.0404(13) -0.0056(14) -0.0242(13)
N2 0.0461(13) 0.0418(12) 0.0430(12) 0.0070(9) -0.0102(10) -0.0181(10)
N8 0.0423(12) 0.0618(15) 0.0391(12) -0.0035(10) -0.0040(9) -0.0268(11)
C1 0.0391(14) 0.0462(15) 0.0407(14) 0.0011(11) -0.0042(11) -0.0200(12)
C3 0.0534(17) 0.0539(17) 0.0564(17) 0.0151(14) -0.0200(14) -0.0241(14)
C4 0.073(2) 0.108(3) 0.0456(17) 0.0089(18) -0.0169(16) -0.060(2)
C5 0.076(2) 0.144(4) 0.0434(17) -0.004(2) -0.0114(17) -0.073(3)
C6 0.066(2) 0.119(3) 0.071(2) -0.042(2) 0.0038(18) -0.048(2)
C7 0.0504(18) 0.078(2) 0.0612(19) -0.0211(16) -0.0023(14) -0.0266(16)
C9 0.0467(16) 0.073(2) 0.0450(15) 0.0156(14) -0.0131(12) -0.0349(15)
C10 0.0453(15) 0.0372(14) 0.0515(16) -0.0001(12) -0.0090(12) -0.0111(12)
C11 0.0490(16) 0.0395(15) 0.0651(18) -0.0025(13) -0.0056(14) -0.0141(12)
C12 0.078(2) 0.0483(18) 0.084(2) -0.0171(17) -0.0063(18) -0.0257(17)
C13 0.093(3) 0.066(2) 0.062(2) -0.0191(17) -0.0011(19) -0.028(2)
C14 0.083(2) 0.058(2) 0.0554(19) -0.0058(15) 0.0022(16) -0.0282(18)
C15 0.0625(19) 0.0467(16) 0.0550(17) -0.0021(13) -0.0023(14) -0.0225(14)
C16 0.062(2) 0.0535(19) 0.086(2) -0.0067(17) 0.0009(18) -0.0262(17)
C17 0.0437(17) 0.071(2) 0.076(2) 0.0084(18) -0.0099(15) -0.0175(16)
C18 0.058(2) 0.075(2) 0.076(2) 0.0106(18) -0.0240(17) -0.0361(18)
C19 0.139(4) 0.136(4) 0.096(3) 0.010(3) -0.056(3) -0.088(4)
C20 0.221(7) 0.192(6) 0.086(3) 0.045(4) -0.086(4) -0.147(6)
C21 0.109(3) 0.100(3) 0.062(2) 0.036(2) -0.049(2) -0.055(3)
C22 0.078(3) 0.060(2) 0.099(3) 0.033(2) -0.040(2) -0.0238(19)
C23 0.082(3) 0.076(3) 0.198(6) 0.031(4) -0.011(4) 0.003(3)
C24 0.067(3) 0.085(3) 0.147(5) 0.009(3) 0.006(3) 0.004(2)

loop_
_atom_type_symbol
_atom_type_description
_atom_type_scat_dispersion_real
_atom_type_scat_dispersion_imag
_atom_type_scat_source
C C 0.0033 0.0016 'International Tables Vol C Tables 4.2.6.8 and 6.1.1.4'
H H 0.0000 0.0000 'International Tables Vol C Tables 4.2.6.8 and 6.1.1.4'
N N 0.0061 0.0033 'International Tables Vol C Tables 4.2.6.8 and 6.1.1.4'
F F 0.0171 0.0103 'International Tables Vol C Tables 4.2.6.8 and 6.1.1.4'
Cl Cl 0.1484 0.1585 'International Tables Vol C Tables 4.2.6.8 and 6.1.1.4'
Rh Rh -1.1178 0.9187 'International Tables Vol C Tables 4.2.6.8 and 6.1.1.4'

loop_
_geom_angle_atom_site_label_1
_geom_angle_atom_site_label_2
_geom_angle_atom_site_label_3
_geom_angle
_geom_angle_site_symmetry_1
_geom_angle_site_symmetry_3
_geom_angle_publ_flag
C1 Rh1 C18 92.33(12) . . ?
C1 Rh1 C17 92.03(12) . . ?
C18 Rh1 C17 37.80(15) . . ?
C1 Rh1 C22 160.67(16) . . ?
C18 Rh1 C22 94.01(15) . . ?
C17 Rh1 C22 81.97(15) . . ?
C1 Rh1 C21 163.38(17) . . ?
C18 Rh1 C21 81.94(15) . . ?
C17 Rh1 C21 92.87(16) . . ?
C22 Rh1 C21 35.95(16) . . ?
C1 Rh1 Cl1 88.96(7) . . ?
C18 Rh1 Cl1 161.81(12) . . ?
C17 Rh1 Cl1 160.30(12) . . ?
C22 Rh1 Cl1 90.66(11) . . ?
C21 Rh1 Cl1 91.74(12) . . ?
C1 N2 C3 112.5(2) . . ?
C1 N2 C10 122.3(2) . . ?
C3 N2 C10 125.1(2) . . ?
C1 N8 C7 126.7(3) . . ?
C1 N8 C9 111.4(2) . . ?
C7 N8 C9 121.9(3) . . ?
N2 C1 N8 103.0(2) . . ?
N2 C1 Rh1 129.89(19) . . ?
N8 C1 Rh1 127.0(2) . . ?
C9 C3 N2 106.9(3) . . ?
C9 C3 H3 126.5 . . ?
N2 C3 H3 126.5 . . ?
C5 C4 C9 118.9(4) . . ?
C5 C4 H4 120.5 . . ?
C9 C4 H4 120.5 . . ?
C4 C5 C6 121.8(3) . . ?
C4 C5 H5 119.1 . . ?
C6 C5 H5 119.1 . . ?
C7 C6 C5 120.9(4) . . ?
C7 C6 H6 119.6 . . ?
C5 C6 H6 119.6 . . ?
C6 C7 N8 118.3(3) . . ?
C6 C7 H7 120.9 . . ?
N8 C7 H7 120.9 . . ?
C3 C9 N8 106.1(2) . . ?
C3 C9 C4 135.7(3) . . ?
N8 C9 C4 118.2(3) . . ?
C15 C10 C11 120.3(3) . . ?
C15 C10 N2 117.3(2) . . ?
C11 C10 N2 122.5(3) . . ?
C12 C11 C10 118.3(3) . . ?
C12 C11 C16 118.6(3) . . ?
C10 C11 C16 123.1(3) . . ?
C13 C12 C11 120.9(3) . . ?
C13 C12 H12 119.5 . . ?
C11 C12 H12 119.5 . . ?
C12 C13 C14 120.1(3) . . ?
C12 C13 H13 120.0 . . ?
C14 C13 H13 120.0 . . ?
C13 C14 C15 120.2(3) . . ?
C13 C14 H14 119.9 . . ?
C15 C14 H14 119.9 . . ?
C14 C15 C10 120.2(3) . . ?
C14 C15 H15 119.9 . . ?
C10 C15 H15 119.9 . . ?
F1 C16 F3 106.7(3) . . ?
F1 C16 F2 105.7(3) . . ?
F3 C16 F2 105.5(3) . . ?
F1 C16 C11 112.0(3) . . ?
F3 C16 C11 112.7(3) . . ?
F2 C16 C11 113.6(3) . . ?
C18 C17 C24 124.9(4) . . ?
C18 C17 Rh1 70.97(19) . . ?
C24 C17 Rh1 111.4(3) . . ?
C18 C17 H17 117.5 . . ?
C24 C17 H17 117.5 . . ?
Rh1 C17 H17 87.6 . . ?
C17 C18 C19 126.2(4) . . ?
C17 C18 Rh1 71.2(2) . . ?
C19 C18 Rh1 111.0(3) . . ?
C17 C18 H18 116.9 . . ?
C19 C18 H18 116.9 . . ?
Rh1 C18 H18 87.7 . . ?
C20 C19 C18 116.5(4) . . ?
C20 C19 H19A 108.2 . . ?
C18 C19 H19A 108.2 . . ?
C20 C19 H19B 108.2 . . ?
C18 C19 H19B 108.2 . . ?
H19A C19 H19B 107.3 . . ?
C19 C20 C21 117.7(4) . . ?
C19 C20 H20A 107.9 . . ?
C21 C20 H20A 107.9 . . ?
C19 C20 H20B 107.9 . . ?
C21 C20 H20B 107.9 . . ?
H20A C20 H20B 107.2 . . ?
C22 C21 C20 124.2(5) . . ?
C22 C21 Rh1 71.8(2) . . ?
C20 C21 Rh1 109.1(3) . . ?
C22 C21 H21 117.9 . . ?
C20 C21 H21 117.9 . . ?
Rh1 C21 H21 89.1 . . ?
C21 C22 C23 125.0(5) . . ?
C21 C22 Rh1 72.3(2) . . ?
C23 C22 Rh1 108.7(3) . . ?
C21 C22 H22 117.5 . . ?
C23 C22 H22 117.5 . . ?
Rh1 C22 H22 89.0 . . ?
C24 C23 C22 117.6(4) . . ?
C24 C23 H23A 107.9 . . ?
C22 C23 H23A 107.9 . . ?
C24 C23 H23B 107.9 . . ?
C22 C23 H23B 107.9 . . ?
H23A C23 H23B 107.2 . . ?
C23 C24 C17 117.2(4) . . ?
C23 C24 H24A 108.0 . . ?
C17 C24 H24A 108.0 . . ?
C23 C24 H24B 108.0 . . ?
C17 C24 H24B 108.0 . . ?
H24A C24 H24B 107.2 . . ?

loop_
_geom_bond_atom_site_label_1
_geom_bond_atom_site_label_2
_geom_bond_distance
_geom_bond_site_symmetry_2
_geom_bond_publ_flag
Rh1 C1 2.021(3) . ?
Rh1 C18 2.105(3) . ?
Rh1 C17 2.109(3) . ?
Rh1 C22 2.188(3) . ?
Rh1 C21 2.193(3) . ?
Rh1 Cl1 2.3837(8) . ?
F1 C16 1.328(4) . ?
F2 C16 1.336(4) . ?
F3 C16 1.330(4) . ?
N2 C1 1.356(3) . ?
N2 C3 1.382(3) . ?
N2 C10 1.439(4) . ?
N8 C1 1.357(3) . ?
N8 C7 1.376(4) . ?
N8 C9 1.413(4) . ?
C3 C9 1.329(5) . ?
C3 H3 0.9300 . ?
C4 C5 1.321(6) . ?
C4 C9 1.424(4) . ?
C4 H4 0.9300 . ?
C5 C6 1.427(6) . ?
C5 H5 0.9300 . ?
C6 C7 1.349(5) . ?
C6 H6 0.9300 . ?
C7 H7 0.9300 . ?
C10 C15 1.382(4) . ?
C10 C11 1.395(4) . ?
C11 C12 1.393(5) . ?
C11 C16 1.493(5) . ?
C12 C13 1.372(5) . ?
C12 H12 0.9300 . ?
C13 C14 1.372(5) . ?
C13 H13 0.9300 . ?
C14 C15 1.373(5) . ?
C14 H14 0.9300 . ?
C15 H15 0.9300 . ?
C17 C18 1.365(5) . ?
C17 C24 1.513(5) . ?
C17 H17 0.9300 . ?
C18 C19 1.504(5) . ?
C18 H18 0.9300 . ?
C19 C20 1.444(6) . ?
C19 H19A 0.9700 . ?
C19 H19B 0.9700 . ?
C20 C21 1.493(6) . ?
C20 H20A 0.9700 . ?
C20 H20B 0.9700 . ?
C21 C22 1.352(6) . ?
C21 H21 0.9300 . ?
C22 C23 1.503(7) . ?
C22 H22 0.9300 . ?
C23 C24 1.429(7) . ?
C23 H23A 0.9700 . ?
C23 H23B 0.9700 . ?
C24 H24A 0.9700 . ?
C24 H24B 0.9700 . ?

loop_
_geom_torsion_atom_site_label_1
_geom_torsion_atom_site_label_2
_geom_torsion_atom_site_label_3
_geom_torsion_atom_site_label_4
_geom_torsion
_geom_torsion_site_symmetry_1
_geom_torsion_site_symmetry_2
_geom_torsion_site_symmetry_3
_geom_torsion_site_symmetry_4
_geom_torsion_publ_flag
C3 N2 C1 N8 -1.0(3) . . . . ?
C10 N2 C1 N8 -177.3(2) . . . . ?
C3 N2 C1 Rh1 176.5(2) . . . . ?
C10 N2 C1 Rh1 0.2(4) . . . . ?
C7 N8 C1 N2 179.0(3) . . . . ?
C9 N8 C1 N2 0.6(3) . . . . ?
C7 N8 C1 Rh1 1.4(4) . . . . ?
C9 N8 C1 Rh1 -176.98(18) . . . . ?
C1 N2 C3 C9 1.0(3) . . . . ?
C10 N2 C3 C9 177.2(2) . . . . ?
C9 C4 C5 C6 -0.5(5) . . . . ?
C4 C5 C6 C7 -0.2(5) . . . . ?
C5 C6 C7 N8 0.8(5) . . . . ?
C1 N8 C7 C6 -179.0(3) . . . . ?
C9 N8 C7 C6 -0.8(4) . . . . ?
N2 C3 C9 N8 -0.6(3) . . . . ?
N2 C3 C9 C4 -178.9(3) . . . . ?
C1 N8 C9 C3 0.0(3) . . . . ?
C7 N8 C9 C3 -178.5(3) . . . . ?
C1 N8 C9 C4 178.6(2) . . . . ?
C7 N8 C9 C4 0.2(4) . . . . ?
C5 C4 C9 C3 178.6(3) . . . . ?
C5 C4 C9 N8 0.5(4) . . . . ?
C1 N2 C10 C15 57.2(4) . . . . ?
C3 N2 C10 C15 -118.7(3) . . . . ?
C1 N2 C10 C11 -122.2(3) . . . . ?
C3 N2 C10 C11 61.9(4) . . . . ?
C15 C10 C11 C12 0.5(4) . . . . ?
N2 C10 C11 C12 179.9(3) . . . . ?
C15 C10 C11 C16 -179.5(3) . . . . ?
N2 C10 C11 C16 -0.2(4) . . . . ?
C10 C11 C12 C13 -0.6(5) . . . . ?
C16 C11 C12 C13 179.4(3) . . . . ?
C11 C12 C13 C14 0.1(6) . . . . ?
C12 C13 C14 C15 0.6(6) . . . . ?
C13 C14 C15 C10 -0.7(5) . . . . ?
C11 C10 C15 C14 0.1(5) . . . . ?
N2 C10 C15 C14 -179.3(3) . . . . ?
C12 C11 C16 F1 -25.4(4) . . . . ?
C10 C11 C16 F1 154.6(3) . . . . ?
C12 C11 C16 F3 95.0(4) . . . . ?
C10 C11 C16 F3 -85.0(4) . . . . ?
C12 C11 C16 F2 -145.0(3) . . . . ?
C10 C11 C16 F2 35.0(4) . . . . ?
C24 C17 C18 C19 0.5(6) . . . . ?
Rh1 C17 C18 C19 -102.7(4) . . . . ?
C24 C17 C18 Rh1 103.3(4) . . . . ?
C17 C18 C19 C20 61.8(7) . . . . ?
Rh1 C18 C19 C20 -19.8(7) . . . . ?
C18 C19 C20 C21 9.4(9) . . . . ?
C19 C20 C21 C22 -75.2(8) . . . . ?
C19 C20 C21 Rh1 5.3(8) . . . . ?
C20 C21 C22 C23 0.3(6) . . . . ?
Rh1 C21 C22 C23 -100.8(4) . . . . ?
C20 C21 C22 Rh1 101.1(4) . . . . ?
C21 C22 C23 C24 65.8(8) . . . . ?
Rh1 C22 C23 C24 -15.3(8) . . . . ?
C22 C23 C24 C17 4.3(9) . . . . ?
C18 C17 C24 C23 -71.6(8) . . . . ?
Rh1 C17 C24 C23 9.6(7) . . . . ?
